data_7057334
loop_
_publ_author_name
'Das, Kuheli'
'Beyene, Belete B.'
'Datta, Amitabha'
'Garribba, Eugenio'
'Roma-Rodrigues, Catarina'
'Silva, Ana'
'Fernandes, Alexandra R.'
'Hung, Chen-Hsiung'

_publ_section_title
;
 EPR and electrochemical interpretation of bispyrazolylacetate anchored
 Ni(ii) and Mn(ii) complexes: cytotoxicity and anti-proliferative activity
 towards human cancer cell lines
;
_journal_issue 11
_journal_name_full 'New Journal of Chemistry'
_journal_page_first 9126
_journal_paper_doi 10.1039/C8NJ01033A
_journal_volume 42
_journal_year 2018
_chemical_formula_moiety 'C51 H96 Mn N8 O10'
_chemical_formula_sum 'C51 H96 Mn N8 O10'
_chemical_formula_weight 1036.29
_space_group_IT_number 2
_space_group_name_Hall '-P 1'
_space_group_name_H-M_alt 'P -1'
_symmetry_cell_setting triclinic
_symmetry_Int_Tables_number 2
_symmetry_space_group_name_Hall '-P 1'
_symmetry_space_group_name_H-M 'P -1'
_atom_sites_solution_hydrogens mixed
_audit_update_record
;
2017-11-28 deposited with the CCDC.
2018-04-24 downloaded from the CCDC.
;
_cell_angle_alpha 66.452(2)
_cell_angle_beta 79.714(2)
_cell_angle_gamma 79.713(2)
_cell_formula_units_Z 2
_cell_length_a 11.7263(4)
_cell_length_b 16.4104(6)
_cell_length_c 17.1352(6)
_cell_measurement_reflns_used 9659
_cell_measurement_temperature 100.0(2)
_cell_measurement_theta_max 26.57
_cell_measurement_theta_min 2.22
_cell_volume 2953.12(19)
_computing_cell_refinement 'APEX3 v2015.9-0 (Bruker AXS)'
_computing_data_collection 'Bruker Instrument Service v2012.12.0.3'
_computing_data_reduction 'SAINT V8.35A (Bruker AXS Inc., 2015)'
_computing_molecular_graphics 'shelXle (C.B. Huebschle, rev 740)'
_computing_publication_material 'WinGX publication routines (Farrugia, 1999)'
_computing_structure_refinement 'SHELXL-2013 (Sheldrick, 2013)'
_computing_structure_solution 'XT, VERSION 2014/4'
_diffrn_ambient_temperature 100.0(2)
_diffrn_measured_fraction_theta_full 1
_diffrn_measured_fraction_theta_max 1
_diffrn_measurement_device_type 'Bruker APEX-II CCD'
_diffrn_measurement_method '\f and \w scans'
_diffrn_radiation_monochromator graphite
_diffrn_radiation_type MoK\a
_diffrn_radiation_wavelength 0.71073
_diffrn_reflns_av_R_equivalents 0.0462
_diffrn_reflns_av_unetI/netI 0.0326
_diffrn_reflns_Laue_measured_fraction_full 1
_diffrn_reflns_Laue_measured_fraction_max 1
_diffrn_reflns_limit_h_max 15
_diffrn_reflns_limit_h_min -15
_diffrn_reflns_limit_k_max 21
_diffrn_reflns_limit_k_min -21
_diffrn_reflns_limit_l_max 21
_diffrn_reflns_limit_l_min -21
_diffrn_reflns_number 107754
_diffrn_reflns_point_group_measured_fraction_full 1
_diffrn_reflns_point_group_measured_fraction_max 1
_diffrn_reflns_theta_full 25
_diffrn_reflns_theta_max 27.101
_diffrn_reflns_theta_min 2.06
_diffrn_standards_number 0
_exptl_absorpt_coefficient_mu 0.281
_exptl_absorpt_correction_T_max 0.9705
_exptl_absorpt_correction_T_min 0.9419
_exptl_absorpt_correction_type multi-scan
_exptl_absorpt_process_details 'Bruker SADABS, 1996'
_exptl_crystal_colour colourless
_exptl_crystal_density_diffrn 1.165
_exptl_crystal_density_meas ?
_exptl_crystal_density_method 'not measured'
_exptl_crystal_description prism
_exptl_crystal_F_000 1126
_exptl_crystal_size_max 0.41
_exptl_crystal_size_mid 0.253
_exptl_crystal_size_min 0.176
_refine_diff_density_max 0.307
_refine_diff_density_min -0.37
_refine_diff_density_rms 0.048
_refine_ls_extinction_coef 0.0028(3)
_refine_ls_extinction_expression Fc^*^=kFc[1+0.001xFc^2^\l^3^/sin(2\q)]^-1/4^
_refine_ls_extinction_method SHELXL
_refine_ls_goodness_of_fit_ref 1.028
_refine_ls_hydrogen_treatment mixed
_refine_ls_matrix_type full
_refine_ls_number_parameters 686
_refine_ls_number_reflns 13005
_refine_ls_number_restraints 8
_refine_ls_restrained_S_all 1.028
_refine_ls_R_factor_all 0.057
_refine_ls_R_factor_gt 0.037
_refine_ls_shift/su_max 0.001
_refine_ls_shift/su_mean 0
_refine_ls_structure_factor_coef Fsqd
_refine_ls_weighting_details 'w=1/[\s^2^(Fo^2^)+(0.0348P)^2^+1.6295P] where P=(Fo^2^+2Fc^2^)/3'
_refine_ls_weighting_scheme calc
_refine_ls_wR_factor_gt 0.0825
_refine_ls_wR_factor_ref 0.0935
_reflns_Friedel_coverage 0
_reflns_number_gt 10114
_reflns_number_total 13005
_reflns_threshold_expression 'I > 2\s(I)'
_cod_data_source_file c8nj01033a2.cif
_cod_data_source_block i16496
_cod_depositor_comments
;
The following automatic conversions were performed:

'_exptl_crystal_density_meas' value 'none' was changed to '?' - the
value is perceived as not measured.

Automatic conversion script
Id: cif_fix_values 4973 2017-02-22 13:04:09Z antanas 

 Adding full bibliography for 7057333--7057334.cif.
;
_cod_database_code 7057334

loop_
_symmetry_equiv_pos_as_xyz
'x, y, z'
'-x, -y, -z'

loop_
_atom_site_label
_atom_site_type_symbol
_atom_site_fract_x
_atom_site_fract_y
_atom_site_fract_z
_atom_site_U_iso_or_equiv
_atom_site_adp_type
_atom_site_occupancy
_atom_site_site_symmetry_order
_atom_site_calc_flag
_atom_site_refinement_flags_posn
_atom_site_refinement_flags_adp
_atom_site_refinement_flags_occupancy
_atom_site_disorder_assembly
_atom_site_disorder_group
Mn1 Mn 0.27585(2) 0.58533(2) 0.41716(2) 0.01642(7) Uani 1 1 d . . . . .
O1 O 0.19851(9) 0.51377(7) 0.35971(7) 0.0192(2) Uani 1 1 d . . . . .
O2 O 0.00548(9) 0.54743(7) 0.38669(7) 0.0213(2) Uani 1 1 d . . . . .
O3 O 0.34620(9) 0.69532(7) 0.42426(7) 0.0197(2) Uani 1 1 d . . . . .
O4 O 0.54122(9) 0.66732(7) 0.42059(7) 0.0221(2) Uani 1 1 d . . . . .
O5 O 0.10557(10) 0.66989(7) 0.40830(7) 0.0232(2) Uani 1 1 d D . . . .
H5D H 0.0617(16) 0.6393(12) 0.3999(13) 0.035 Uiso 1 1 d D U . . .
O6 O 0.42758(10) 0.48389(8) 0.43749(7) 0.0226(2) Uani 1 1 d D . . . .
H6D H 0.4384(17) 0.4413(11) 0.4861(10) 0.034 Uiso 1 1 d D U . . .
O7 O 0.20502(10) 0.52207(8) 0.54980(7) 0.0233(3) Uani 1 1 d D . . . .
H7D H 0.1395(14) 0.5021(13) 0.5639(13) 0.035 Uiso 1 1 d D U . . .
H7E H 0.2432(16) 0.4859(12) 0.5912(11) 0.035 Uiso 1 1 d D U . . .
O8 O 0.34666(11) 0.65077(8) 0.28573(7) 0.0260(3) Uani 1 1 d D . . . .
H8D H 0.3407(18) 0.6368(14) 0.2445(11) 0.039 Uiso 1 1 d D U . . .
H8E H 0.3857(16) 0.6953(12) 0.2682(13) 0.039 Uiso 1 1 d D U . . .
O9 O 0.68824(12) 0.59897(9) 0.31605(8) 0.0371(3) Uani 1 1 d . . . . .
H9D H 0.628(2) 0.6177(8) 0.3444(15) 0.056 Uiso 1 1 calc R U . . .
O10 O 0.30951(11) 0.60607(8) 0.15727(8) 0.0266(3) Uani 1 1 d D . . . .
H10D H 0.3088(18) 0.5492(10) 0.1742(13) 0.04 Uiso 1 1 d D U . . .
H10E H 0.2333(13) 0.6211(14) 0.1636(13) 0.04 Uiso 1 1 d D U . . .
N1 N 0.17194(11) 0.39832(8) 0.28857(8) 0.0175(3) Uani 1 1 d . . . . .
N2 N 0.24543(11) 0.42717(9) 0.21444(8) 0.0189(3) Uani 1 1 d . . . . .
N3 N 0.02966(11) 0.52227(9) 0.22170(8) 0.0185(3) Uani 1 1 d . . . . .
N4 N 0.06079(11) 0.60712(9) 0.19133(8) 0.0214(3) Uani 1 1 d . . . . .
N5 N 0.51567(11) 0.83915(8) 0.27564(8) 0.0170(3) Uani 1 1 d . . . . .
N6 N 0.48441(11) 0.79625(8) 0.22998(8) 0.0175(3) Uani 1 1 d . . . . .
N7 N 0.35221(11) 0.87665(8) 0.36610(8) 0.0181(3) Uani 1 1 d . . . . .
N8 N 0.29960(11) 0.91867(9) 0.29322(8) 0.0210(3) Uani 1 1 d . . . . .
C1 C 0.32722(13) 0.35843(11) 0.21930(10) 0.0205(3) Uani 1 1 d . . . . .
C2 C 0.30685(14) 0.28603(11) 0.29647(10) 0.0230(3) Uani 1 1 d . . . . .
H2 H 0.353 0.2294 0.3149 0.028 Uiso 1 1 calc R U . . .
C3 C 0.20724(14) 0.31236(10) 0.34072(10) 0.0206(3) Uani 1 1 d . . . . .
C4 C 0.42620(14) 0.36653(11) 0.14773(11) 0.0248(4) Uani 1 1 d . . . . .
C5 C 0.52168(15) 0.41192(14) 0.16011(12) 0.0348(4) Uani 1 1 d . . . . .
H5A H 0.5875 0.4149 0.1153 0.052 Uiso 1 1 calc R U . . .
H5B H 0.5484 0.3772 0.2165 0.052 Uiso 1 1 calc R U . . .
H5C H 0.49 0.4726 0.1565 0.052 Uiso 1 1 calc R U . . .
C6 C 0.47800(19) 0.27328(13) 0.15048(14) 0.0421(5) Uani 1 1 d . . . . .
H6A H 0.4165 0.2422 0.1465 0.063 Uiso 1 1 calc R U . . .
H6B H 0.5114 0.2391 0.2045 0.063 Uiso 1 1 calc R U . . .
H6C H 0.5393 0.2787 0.1022 0.063 Uiso 1 1 calc R U . . .
C7 C 0.38147(16) 0.42202(13) 0.06125(11) 0.0312(4) Uani 1 1 d . . . . .
H7A H 0.446 0.4265 0.0152 0.047 Uiso 1 1 calc R U . . .
H7B H 0.3494 0.4821 0.0593 0.047 Uiso 1 1 calc R U . . .
H7C H 0.3203 0.3931 0.0537 0.047 Uiso 1 1 calc R U . . .
C8 C 0.15197(14) 0.25970(11) 0.43035(10) 0.0235(3) Uani 1 1 d . . . . .
C9 C 0.02197(16) 0.25185(13) 0.43525(11) 0.0343(4) Uani 1 1 d . . . . .
H9A H -0.0242 0.3093 0.4305 0.051 Uiso 1 1 calc R U . . .
H9B H -0.0029 0.2054 0.4902 0.051 Uiso 1 1 calc R U . . .
H9C H 0.0101 0.2359 0.3882 0.051 Uiso 1 1 calc R U . . .
C10 C 0.16845(15) 0.30115(12) 0.49295(11) 0.0274(4) Uani 1 1 d . . . . .
H10A H 0.251 0.3081 0.4879 0.041 Uiso 1 1 calc R U . . .
H10B H 0.143 0.2619 0.5517 0.041 Uiso 1 1 calc R U . . .
H10C H 0.1218 0.3599 0.4792 0.041 Uiso 1 1 calc R U . . .
C11 C 0.21594(18) 0.16452(12) 0.45871(12) 0.0352(4) Uani 1 1 d . . . . .
H11A H 0.209 0.1377 0.4181 0.053 Uiso 1 1 calc R U . . .
H11B H 0.1812 0.1284 0.516 0.053 Uiso 1 1 calc R U . . .
H11C H 0.2986 0.1665 0.4601 0.053 Uiso 1 1 calc R U . . .
C12 C 0.01302(14) 0.65084(11) 0.11899(10) 0.0229(3) Uani 1 1 d . . . . .
C13 C -0.04730(14) 0.59461(12) 0.10198(10) 0.0244(4) Uani 1 1 d . . . . .
H13 H -0.0879 0.6103 0.0537 0.029 Uiso 1 1 calc R U . . .
C14 C -0.03683(13) 0.51266(11) 0.16792(10) 0.0204(3) Uani 1 1 d . . . . .
C15 C 0.02485(16) 0.74892(12) 0.06628(11) 0.0297(4) Uani 1 1 d . . . . .
C16 C 0.11315(19) 0.75657(15) -0.01285(13) 0.0445(5) Uani 1 1 d . . . . .
H16A H 0.0855 0.7305 -0.0475 0.067 Uiso 1 1 calc R U . . .
H16B H 0.1887 0.7243 0.0052 0.067 Uiso 1 1 calc R U . . .
H16C H 0.1219 0.8198 -0.047 0.067 Uiso 1 1 calc R U . . .
C17 C -0.09477(18) 0.79680(13) 0.03834(13) 0.0420(5) Uani 1 1 d . . . . .
H17A H -0.0887 0.8605 0.0049 0.063 Uiso 1 1 calc R U . . .
H17B H -0.1518 0.79 0.0892 0.063 Uiso 1 1 calc R U . . .
H17C H -0.1201 0.7704 0.0031 0.063 Uiso 1 1 calc R U . . .
C18 C 0.06424(17) 0.79306(12) 0.11819(12) 0.0349(4) Uani 1 1 d . . . . .
H18A H 0.0712 0.8562 0.0826 0.052 Uiso 1 1 calc R U . . .
H18B H 0.1401 0.7627 0.1371 0.052 Uiso 1 1 calc R U . . .
H18C H 0.0068 0.7887 0.1684 0.052 Uiso 1 1 calc R U . . .
C19 C -0.09161(14) 0.43055(12) 0.18133(11) 0.0243(4) Uani 1 1 d . . . . .
C20 C -0.18311(15) 0.40901(13) 0.26072(12) 0.0314(4) Uani 1 1 d . . . . .
H20A H -0.2404 0.4618 0.2552 0.047 Uiso 1 1 calc R U . . .
H20B H -0.1445 0.3923 0.3121 0.047 Uiso 1 1 calc R U . . .
H20C H -0.2228 0.3592 0.2655 0.047 Uiso 1 1 calc R U . . .
C21 C 0.00023(15) 0.34993(12) 0.18740(12) 0.0304(4) Uani 1 1 d . . . . .
H21A H 0.0567 0.3653 0.1356 0.046 Uiso 1 1 calc R U . . .
H21B H -0.038 0.2992 0.1927 0.046 Uiso 1 1 calc R U . . .
H21C H 0.0408 0.3336 0.2378 0.046 Uiso 1 1 calc R U . . .
C22 C -0.15563(15) 0.45129(13) 0.10351(12) 0.0312(4) Uani 1 1 d . . . . .
H22A H -0.0998 0.4662 0.0514 0.047 Uiso 1 1 calc R U . . .
H22B H -0.2162 0.5021 0.0985 0.047 Uiso 1 1 calc R U . . .
H22C H -0.1917 0.3987 0.1111 0.047 Uiso 1 1 calc R U . . .
C23 C 0.07053(13) 0.45941(10) 0.30205(10) 0.0184(3) Uani 1 1 d . . . . .
H23 H 0.0061 0.4226 0.3361 0.022 Uiso 1 1 calc R U . . .
C24 C 0.09452(13) 0.51259(10) 0.35362(9) 0.0172(3) Uani 1 1 d . . . . .
C25 C 0.53380(13) 0.83505(10) 0.15032(10) 0.0179(3) Uani 1 1 d . . . . .
C26 C 0.59616(13) 0.90317(11) 0.14411(10) 0.0205(3) Uani 1 1 d . . . . .
H26 H 0.6393 0.9404 0.094 0.025 Uiso 1 1 calc R U . . .
C27 C 0.58308(13) 0.90582(10) 0.22424(10) 0.0200(3) Uani 1 1 d . . . . .
C28 C 0.51834(14) 0.80586(11) 0.07991(10) 0.0215(3) Uani 1 1 d . . . . .
C29 C 0.38763(14) 0.81842(12) 0.07117(11) 0.0262(4) Uani 1 1 d . . . . .
H29A H 0.3575 0.882 0.0546 0.039 Uiso 1 1 calc R U . . .
H29B H 0.3456 0.7838 0.1262 0.039 Uiso 1 1 calc R U . . .
H29C H 0.3764 0.7976 0.0272 0.039 Uiso 1 1 calc R U . . .
C30 C 0.56908(16) 0.70779(11) 0.10125(11) 0.0278(4) Uani 1 1 d . . . . .
H30A H 0.5551 0.6884 0.0569 0.042 Uiso 1 1 calc R U . . .
H30B H 0.5313 0.6706 0.157 0.042 Uiso 1 1 calc R U . . .
H30C H 0.6532 0.7016 0.1035 0.042 Uiso 1 1 calc R U . . .
C31 C 0.58115(15) 0.86410(12) -0.00563(10) 0.0288(4) Uani 1 1 d . . . . .
H31A H 0.5696 0.8455 -0.0511 0.043 Uiso 1 1 calc R U . . .
H31B H 0.6648 0.857 -0.0011 0.043 Uiso 1 1 calc R U . . .
H31C H 0.5493 0.927 -0.0194 0.043 Uiso 1 1 calc R U . . .
C32 C 0.63238(16) 0.96791(12) 0.25178(11) 0.0279(4) Uani 1 1 d . . . . .
C33 C 0.53380(19) 1.02709(12) 0.28286(12) 0.0366(5) Uani 1 1 d . . . . .
H33A H 0.4819 1.0587 0.2382 0.055 Uiso 1 1 calc R U . . .
H33B H 0.5673 1.0707 0.2951 0.055 Uiso 1 1 calc R U . . .
H33C H 0.4893 0.9896 0.3351 0.055 Uiso 1 1 calc R U . . .
C34 C 0.70477(18) 1.03018(13) 0.17374(12) 0.0377(5) Uani 1 1 d . . . . .
H34A H 0.6545 1.0655 0.1288 0.057 Uiso 1 1 calc R U . . .
H34B H 0.7681 0.9942 0.1519 0.057 Uiso 1 1 calc R U . . .
H34C H 0.7378 1.0705 0.1908 0.057 Uiso 1 1 calc R U . . .
C35 C 0.71422(18) 0.91538(14) 0.32052(12) 0.0393(5) Uani 1 1 d . . . . .
H35A H 0.7775 0.8797 0.2983 0.059 Uiso 1 1 calc R U . . .
H35B H 0.6703 0.8756 0.3716 0.059 Uiso 1 1 calc R U . . .
H35C H 0.7471 0.9573 0.3356 0.059 Uiso 1 1 calc R U . . .
C36 C 0.20390(14) 0.96538(11) 0.31482(11) 0.0234(3) Uani 1 1 d . . . . .
C37 C 0.19434(15) 0.95274(11) 0.40158(11) 0.0249(4) Uani 1 1 d . . . . .
H37 H 0.1332 0.9786 0.4321 0.03 Uiso 1 1 calc R U . . .
C38 C 0.29066(14) 0.89571(10) 0.43391(10) 0.0210(3) Uani 1 1 d . . . . .
C39 C 0.12655(15) 1.02683(12) 0.24733(12) 0.0308(4) Uani 1 1 d . . . . .
C40 C 0.1285(2) 0.98825(14) 0.17995(15) 0.0562(7) Uani 1 1 d . . . . .
H40A H 0.0783 1.0286 0.1366 0.084 Uiso 1 1 calc R U . . .
H40B H 0.0998 0.9295 0.2072 0.084 Uiso 1 1 calc R U . . .
H40C H 0.2086 0.9817 0.1526 0.084 Uiso 1 1 calc R U . . .
C41 C 0.1738(2) 1.11761(13) 0.20443(14) 0.0435(5) Uani 1 1 d . . . . .
H41A H 0.2536 1.1099 0.1771 0.065 Uiso 1 1 calc R U . . .
H41B H 0.1739 1.1425 0.2477 0.065 Uiso 1 1 calc R U . . .
H41C H 0.1241 1.1586 0.161 0.065 Uiso 1 1 calc R U . . .
C42 C 0.00305(19) 1.0407(2) 0.28970(17) 0.0733(9) Uani 1 1 d . . . . .
H42A H -0.046 1.0825 0.2462 0.11 Uiso 1 1 calc R U . . .
H42B H 0.0045 1.0654 0.333 0.11 Uiso 1 1 calc R U . . .
H42C H -0.0289 0.9832 0.3172 0.11 Uiso 1 1 calc R U . . .
C43 C 0.32615(15) 0.86520(11) 0.52322(10) 0.0237(4) Uani 1 1 d . . . . .
C44 C 0.4615(9) 0.8324(7) 0.5345(6) 0.0304(3) Uani 0.1832(19) 1 d . . P A 1
H44A H 0.4854 0.7787 0.5208 0.046 Uiso 0.1832(19) 1 calc R U P A 1
H44B H 0.4737 0.8183 0.5938 0.046 Uiso 0.1832(19) 1 calc R U P A 1
H44C H 0.5083 0.8799 0.4956 0.046 Uiso 0.1832(19) 1 calc R U P A 1
C45 C 0.2917(9) 0.9344(7) 0.5600(6) 0.0304(3) Uani 0.1832(19) 1 d . . P A 1
H45A H 0.3418 0.9824 0.5309 0.046 Uiso 0.1832(19) 1 calc R U P A 1
H45B H 0.3002 0.9079 0.6213 0.046 Uiso 0.1832(19) 1 calc R U P A 1
H45C H 0.2102 0.9591 0.5521 0.046 Uiso 0.1832(19) 1 calc R U P A 1
C46 C 0.2644(9) 0.7816(7) 0.5762(6) 0.0304(3) Uani 0.1832(19) 1 d . . P A 1
H46A H 0.1798 0.7976 0.5759 0.046 Uiso 0.1832(19) 1 calc R U P A 1
H46B H 0.2832 0.7578 0.6353 0.046 Uiso 0.1832(19) 1 calc R U P A 1
H46C H 0.2907 0.7362 0.5512 0.046 Uiso 0.1832(19) 1 calc R U P A 1
C44' C 0.4226(2) 0.91922(15) 0.51823(14) 0.0304(3) Uani 0.8168(19) 1 d . . P A 2
H44A H 0.4916 0.9054 0.4819 0.046 Uiso 0.8168(19) 1 calc R U P A 2
H44B H 0.443 0.9036 0.5759 0.046 Uiso 0.8168(19) 1 calc R U P A 2
H44C H 0.3952 0.9833 0.4936 0.046 Uiso 0.8168(19) 1 calc R U P A 2
C45' C 0.2199(2) 0.88906(15) 0.58153(13) 0.0304(3) Uani 0.8168(19) 1 d . . P A 2
H45A H 0.1957 0.9537 0.5578 0.046 Uiso 0.8168(19) 1 calc R U P A 2
H45B H 0.2414 0.8715 0.6392 0.046 Uiso 0.8168(19) 1 calc R U P A 2
H45C H 0.1552 0.8571 0.5845 0.046 Uiso 0.8168(19) 1 calc R U P A 2
C46' C 0.3654(2) 0.76580(15) 0.56512(14) 0.0304(3) Uani 0.8168(19) 1 d . . P A 2
H46A H 0.3064 0.7317 0.5628 0.046 Uiso 0.8168(19) 1 calc R U P A 2
H46B H 0.3753 0.7509 0.6251 0.046 Uiso 0.8168(19) 1 calc R U P A 2
H46C H 0.4398 0.7506 0.5346 0.046 Uiso 0.8168(19) 1 calc R U P A 2
C47 C 0.46115(13) 0.81842(10) 0.36287(9) 0.0171(3) Uani 1 1 d . . . . .
H47 H 0.5155 0.8305 0.3948 0.021 Uiso 1 1 calc R U . . .
C48 C 0.44692(13) 0.71673(10) 0.40596(9) 0.0173(3) Uani 1 1 d . . . . .
C49 C 0.09751(15) 0.75790(12) 0.34489(12) 0.0318(4) Uani 1 1 d . . . . .
H49A H 0.1287 0.7559 0.2886 0.048 Uiso 1 1 calc R U . . .
H49B H 0.1427 0.7946 0.3581 0.048 Uiso 1 1 calc R U . . .
H49C H 0.0156 0.7841 0.3441 0.048 Uiso 1 1 calc R U . . .
C50 C 0.48305(18) 0.45248(14) 0.37153(12) 0.0394(5) Uani 1 1 d . . . . .
H50A H 0.4931 0.5036 0.317 0.059 Uiso 1 1 calc R U . . .
H50B H 0.4345 0.4127 0.366 0.059 Uiso 1 1 calc R U . . .
H50C H 0.5596 0.4196 0.3864 0.059 Uiso 1 1 calc R U . . .
C51 C 0.76563(18) 0.66616(14) 0.27820(13) 0.0456(5) Uani 1 1 d . . . . .
H51A H 0.8354 0.6439 0.2482 0.068 Uiso 1 1 calc R U . . .
H51B H 0.7883 0.6806 0.3231 0.068 Uiso 1 1 calc R U . . .
H51C H 0.7263 0.7201 0.2373 0.068 Uiso 1 1 calc R U . . .

loop_
_atom_site_aniso_label
_atom_site_aniso_U_11
_atom_site_aniso_U_22
_atom_site_aniso_U_33
_atom_site_aniso_U_23
_atom_site_aniso_U_13
_atom_site_aniso_U_12
Mn1 0.01644(12) 0.01693(13) 0.01559(12) -0.00544(9) -0.00157(9) -0.00337(9)
O1 0.0172(5) 0.0210(6) 0.0208(6) -0.0083(5) -0.0033(4) -0.0038(4)
O2 0.0181(5) 0.0242(6) 0.0216(6) -0.0089(5) 0.0000(4) -0.0040(4)
O3 0.0217(5) 0.0189(6) 0.0191(6) -0.0083(5) 0.0019(4) -0.0059(4)
O4 0.0233(6) 0.0195(6) 0.0201(6) -0.0054(5) -0.0021(5) 0.0006(5)
O5 0.0214(6) 0.0203(6) 0.0282(6) -0.0094(5) -0.0039(5) -0.0023(5)
O6 0.0251(6) 0.0216(6) 0.0180(6) -0.0057(5) -0.0044(5) 0.0022(5)
O7 0.0194(6) 0.0274(7) 0.0184(6) -0.0027(5) -0.0012(5) -0.0066(5)
O8 0.0364(7) 0.0289(7) 0.0163(6) -0.0085(5) 0.0011(5) -0.0173(5)
O9 0.0327(7) 0.0439(8) 0.0268(7) -0.0122(6) -0.0027(6) 0.0111(6)
O10 0.0285(6) 0.0247(6) 0.0276(6) -0.0092(5) -0.0013(5) -0.0095(5)
N1 0.0182(6) 0.0175(7) 0.0170(6) -0.0058(5) -0.0029(5) -0.0038(5)
N2 0.0182(6) 0.0213(7) 0.0173(7) -0.0068(5) -0.0006(5) -0.0052(5)
N3 0.0185(6) 0.0193(7) 0.0177(7) -0.0057(5) -0.0036(5) -0.0036(5)
N4 0.0223(7) 0.0199(7) 0.0204(7) -0.0043(6) -0.0036(5) -0.0057(5)
N5 0.0203(6) 0.0172(7) 0.0151(6) -0.0062(5) -0.0026(5) -0.0053(5)
N6 0.0185(6) 0.0189(7) 0.0178(7) -0.0094(5) -0.0016(5) -0.0036(5)
N7 0.0228(7) 0.0165(7) 0.0157(6) -0.0066(5) -0.0036(5) -0.0014(5)
N8 0.0249(7) 0.0198(7) 0.0172(7) -0.0045(5) -0.0063(5) -0.0018(5)
C1 0.0204(8) 0.0213(8) 0.0222(8) -0.0091(7) -0.0044(6) -0.0043(6)
C2 0.0251(8) 0.0204(8) 0.0231(8) -0.0079(7) -0.0057(7) 0.0001(7)
C3 0.0244(8) 0.0193(8) 0.0195(8) -0.0057(7) -0.0075(6) -0.0054(6)
C4 0.0231(8) 0.0262(9) 0.0249(9) -0.0112(7) -0.0004(7) -0.0009(7)
C5 0.0223(9) 0.0503(12) 0.0317(10) -0.0152(9) -0.0001(7) -0.0085(8)
C6 0.0450(12) 0.0334(11) 0.0423(12) -0.0168(9) 0.0094(9) 0.0011(9)
C7 0.0326(9) 0.0393(11) 0.0236(9) -0.0145(8) 0.0007(7) -0.0065(8)
C8 0.0299(9) 0.0215(8) 0.0188(8) -0.0047(7) -0.0052(7) -0.0069(7)
C9 0.0372(10) 0.0401(11) 0.0229(9) -0.0022(8) -0.0033(8) -0.0214(9)
C10 0.0333(9) 0.0293(9) 0.0199(8) -0.0080(7) -0.0023(7) -0.0088(7)
C11 0.0538(12) 0.0228(9) 0.0236(9) -0.0029(7) -0.0055(8) -0.0042(8)
C12 0.0210(8) 0.0266(9) 0.0179(8) -0.0052(7) -0.0029(6) -0.0020(7)
C13 0.0223(8) 0.0324(10) 0.0188(8) -0.0083(7) -0.0066(6) -0.0030(7)
C14 0.0153(7) 0.0279(9) 0.0203(8) -0.0115(7) -0.0026(6) -0.0022(6)
C15 0.0350(10) 0.0276(10) 0.0217(9) -0.0018(7) -0.0054(7) -0.0075(8)
C16 0.0547(13) 0.0431(12) 0.0291(10) -0.0054(9) 0.0057(9) -0.0193(10)
C17 0.0446(12) 0.0326(11) 0.0375(11) 0.0025(9) -0.0173(9) -0.0022(9)
C18 0.0437(11) 0.0241(10) 0.0339(10) -0.0038(8) -0.0119(9) -0.0064(8)
C19 0.0206(8) 0.0309(9) 0.0256(9) -0.0130(7) -0.0045(7) -0.0060(7)
C20 0.0264(9) 0.0419(11) 0.0301(10) -0.0138(8) -0.0024(7) -0.0150(8)
C21 0.0305(9) 0.0302(10) 0.0369(10) -0.0167(8) -0.0114(8) -0.0029(8)
C22 0.0273(9) 0.0408(11) 0.0318(10) -0.0167(8) -0.0093(8) -0.0073(8)
C23 0.0163(7) 0.0199(8) 0.0181(8) -0.0056(6) -0.0030(6) -0.0031(6)
C24 0.0195(7) 0.0160(8) 0.0129(7) -0.0012(6) -0.0019(6) -0.0047(6)
C25 0.0166(7) 0.0193(8) 0.0161(7) -0.0054(6) -0.0028(6) -0.0004(6)
C26 0.0211(8) 0.0210(8) 0.0168(8) -0.0029(6) -0.0023(6) -0.0065(6)
C27 0.0211(8) 0.0179(8) 0.0190(8) -0.0021(6) -0.0053(6) -0.0064(6)
C28 0.0244(8) 0.0248(9) 0.0166(8) -0.0087(7) -0.0011(6) -0.0052(7)
C29 0.0298(9) 0.0301(9) 0.0200(8) -0.0084(7) -0.0043(7) -0.0080(7)
C30 0.0336(9) 0.0283(9) 0.0248(9) -0.0154(8) 0.0004(7) -0.0031(7)
C31 0.0334(9) 0.0352(10) 0.0188(8) -0.0107(8) 0.0017(7) -0.0102(8)
C32 0.0395(10) 0.0251(9) 0.0196(8) -0.0016(7) -0.0079(7) -0.0176(8)
C33 0.0626(13) 0.0234(9) 0.0290(10) -0.0102(8) -0.0035(9) -0.0197(9)
C34 0.0512(12) 0.0386(11) 0.0251(9) -0.0032(8) -0.0060(8) -0.0296(9)
C35 0.0465(11) 0.0413(12) 0.0288(10) 0.0015(9) -0.0156(9) -0.0264(9)
C36 0.0255(8) 0.0199(8) 0.0231(8) -0.0063(7) -0.0037(7) -0.0023(7)
C37 0.0282(9) 0.0213(9) 0.0248(9) -0.0107(7) -0.0002(7) -0.0004(7)
C38 0.0283(8) 0.0170(8) 0.0201(8) -0.0094(7) -0.0010(7) -0.0050(6)
C39 0.0284(9) 0.0298(10) 0.0288(9) -0.0062(8) -0.0066(7) 0.0008(7)
C40 0.0914(18) 0.0318(12) 0.0500(14) -0.0089(10) -0.0477(13) 0.0047(12)
C41 0.0585(13) 0.0270(10) 0.0400(12) -0.0045(9) -0.0196(10) 0.0015(9)
C42 0.0273(11) 0.100(2) 0.0532(15) 0.0059(14) -0.0066(10) 0.0085(12)
C43 0.0317(9) 0.0230(9) 0.0185(8) -0.0101(7) 0.0002(7) -0.0063(7)
C44 0.0424(7) 0.0310(7) 0.0212(6) -0.0132(5) -0.0019(5) -0.0067(6)
C45 0.0424(7) 0.0310(7) 0.0212(6) -0.0132(5) -0.0019(5) -0.0067(6)
C46 0.0424(7) 0.0310(7) 0.0212(6) -0.0132(5) -0.0019(5) -0.0067(6)
C44' 0.0424(7) 0.0310(7) 0.0212(6) -0.0132(5) -0.0019(5) -0.0067(6)
C45' 0.0424(7) 0.0310(7) 0.0212(6) -0.0132(5) -0.0019(5) -0.0067(6)
C46' 0.0424(7) 0.0310(7) 0.0212(6) -0.0132(5) -0.0019(5) -0.0067(6)
C47 0.0202(7) 0.0171(8) 0.0154(7) -0.0067(6) -0.0031(6) -0.0031(6)
C48 0.0242(8) 0.0182(8) 0.0110(7) -0.0072(6) -0.0008(6) -0.0034(6)
C49 0.0276(9) 0.0279(10) 0.0314(10) -0.0040(8) -0.0034(8) 0.0005(7)
C50 0.0437(11) 0.0366(11) 0.0294(10) -0.0120(9) 0.0031(9) 0.0074(9)
C51 0.0374(11) 0.0467(13) 0.0306(11) -0.0010(9) 0.0011(9) 0.0119(10)

loop_
_atom_type_symbol
_atom_type_description
_atom_type_scat_dispersion_real
_atom_type_scat_dispersion_imag
_atom_type_scat_source
Mn Mn 0.3368 0.7283 'International Tables Vol C Tables 4.2.6.8 and 6.1.1.4'
O O 0.0106 0.006 'International Tables Vol C Tables 4.2.6.8 and 6.1.1.4'
N N 0.0061 0.0033 'International Tables Vol C Tables 4.2.6.8 and 6.1.1.4'
C C 0.0033 0.0016 'International Tables Vol C Tables 4.2.6.8 and 6.1.1.4'
H H 0 0 'International Tables Vol C Tables 4.2.6.8 and 6.1.1.4'

loop_
_geom_angle_atom_site_label_1
_geom_angle_atom_site_label_2
_geom_angle_atom_site_label_3
_geom_angle
O8 Mn1 O7 178.77(5)
O8 Mn1 O3 79.01(4)
O7 Mn1 O3 99.80(4)
O8 Mn1 O6 90.20(5)
O7 Mn1 O6 90.32(4)
O3 Mn1 O6 101.05(4)
O8 Mn1 O1 81.36(4)
O7 Mn1 O1 99.76(4)
O3 Mn1 O1 157.53(4)
O6 Mn1 O1 89.79(4)
O8 Mn1 O5 96.47(5)
O7 Mn1 O5 83.13(4)
O3 Mn1 O5 86.51(4)
O6 Mn1 O5 170.78(4)
O1 Mn1 O5 84.95(4)
C24 O1 Mn1 130.66(10)
C48 O3 Mn1 131.17(10)
C49 O5 Mn1 119.00(10)
C49 O5 H5D 109.8(14)
Mn1 O5 H5D 103.0(14)
C50 O6 Mn1 121.38(10)
C50 O6 H6D 107.8(13)
Mn1 O6 H6D 123.7(13)
Mn1 O7 H7D 122.1(14)
Mn1 O7 H7E 126.5(13)
H7D O7 H7E 102.0(19)
Mn1 O8 H8D 126.0(14)
Mn1 O8 H8E 123.8(14)
H8D O8 H8E 110(2)
C51 O9 H9D 109.5
H10D O10 H10E 97.6(19)
N2 N1 C3 112.04(12)
N2 N1 C23 118.52(12)
C3 N1 C23 129.45(13)
C1 N2 N1 105.30(12)
N4 N3 C14 111.64(12)
N4 N3 C23 116.87(12)
C14 N3 C23 131.50(13)
C12 N4 N3 105.31(13)
N6 N5 C27 111.47(12)
N6 N5 C47 117.54(12)
C27 N5 C47 130.23(13)
C25 N6 N5 105.52(12)
N8 N7 C38 112.60(13)
N8 N7 C47 118.01(12)
C38 N7 C47 129.38(13)
C36 N8 N7 104.95(13)
N2 C1 C2 110.62(14)
N2 C1 C4 120.32(14)
C2 C1 C4 129.05(15)
C3 C2 C1 106.88(14)
C3 C2 H2 126.6
C1 C2 H2 126.6
N1 C3 C2 105.16(14)
N1 C3 C8 127.21(14)
C2 C3 C8 127.54(15)
C1 C4 C7 109.99(13)
C1 C4 C6 109.48(14)
C7 C4 C6 109.59(15)
C1 C4 C5 109.21(14)
C7 C4 C5 109.71(15)
C6 C4 C5 108.84(15)
C4 C5 H5A 109.5
C4 C5 H5B 109.5
H5A C5 H5B 109.5
C4 C5 H5C 109.5
H5A C5 H5C 109.5
H5B C5 H5C 109.5
C4 C6 H6A 109.5
C4 C6 H6B 109.5
H6A C6 H6B 109.5
C4 C6 H6C 109.5
H6A C6 H6C 109.5
H6B C6 H6C 109.5
C4 C7 H7A 109.5
C4 C7 H7B 109.5
H7A C7 H7B 109.5
C4 C7 H7C 109.5
H7A C7 H7C 109.5
H7B C7 H7C 109.5
C3 C8 C11 107.47(14)
C3 C8 C10 110.11(13)
C11 C8 C10 108.26(14)
C3 C8 C9 113.79(13)
C11 C8 C9 107.10(15)
C10 C8 C9 109.90(15)
C8 C9 H9A 109.5
C8 C9 H9B 109.5
H9A C9 H9B 109.5
C8 C9 H9C 109.5
H9A C9 H9C 109.5
H9B C9 H9C 109.5
C8 C10 H10A 109.5
C8 C10 H10B 109.5
H10A C10 H10B 109.5
C8 C10 H10C 109.5
H10A C10 H10C 109.5
H10B C10 H10C 109.5
C8 C11 H11A 109.5
C8 C11 H11B 109.5
H11A C11 H11B 109.5
C8 C11 H11C 109.5
H11A C11 H11C 109.5
H11B C11 H11C 109.5
N4 C12 C13 110.71(14)
N4 C12 C15 121.72(15)
C13 C12 C15 127.57(15)
C14 C13 C12 107.15(14)
C14 C13 H13 126.4
C12 C13 H13 126.4
C13 C14 N3 105.19(14)
C13 C14 C19 127.48(14)
N3 C14 C19 127.26(14)
C12 C15 C18 111.25(14)
C12 C15 C16 108.97(16)
C18 C15 C16 109.83(16)
C12 C15 C17 108.57(15)
C18 C15 C17 108.55(16)
C16 C15 C17 109.65(16)
C15 C16 H16A 109.5
C15 C16 H16B 109.5
H16A C16 H16B 109.5
C15 C16 H16C 109.5
H16A C16 H16C 109.5
H16B C16 H16C 109.5
C15 C17 H17A 109.5
C15 C17 H17B 109.5
H17A C17 H17B 109.5
C15 C17 H17C 109.5
H17A C17 H17C 109.5
H17B C17 H17C 109.5
C15 C18 H18A 109.5
C15 C18 H18B 109.5
H18A C18 H18B 109.5
C15 C18 H18C 109.5
H18A C18 H18C 109.5
H18B C18 H18C 109.5
C14 C19 C21 111.86(13)
C14 C19 C20 110.46(14)
C21 C19 C20 111.28(15)
C14 C19 C22 108.30(14)
C21 C19 C22 107.47(14)
C20 C19 C22 107.26(13)
C19 C20 H20A 109.5
C19 C20 H20B 109.5
H20A C20 H20B 109.5
C19 C20 H20C 109.5
H20A C20 H20C 109.5
H20B C20 H20C 109.5
C19 C21 H21A 109.5
C19 C21 H21B 109.5
H21A C21 H21B 109.5
C19 C21 H21C 109.5
H21A C21 H21C 109.5
H21B C21 H21C 109.5
C19 C22 H22A 109.5
C19 C22 H22B 109.5
H22A C22 H22B 109.5
C19 C22 H22C 109.5
H22A C22 H22C 109.5
H22B C22 H22C 109.5
N3 C23 N1 112.05(12)
N3 C23 C24 108.98(12)
N1 C23 C24 112.49(12)
N3 C23 H23 107.7
N1 C23 H23 107.7
C24 C23 H23 107.7
O1 C24 O2 127.42(14)
O1 C24 C23 117.16(13)
O2 C24 C23 115.38(13)
N6 C25 C26 110.57(13)
N6 C25 C28 121.24(14)
C26 C25 C28 128.19(14)
C27 C26 C25 106.91(14)
C27 C26 H26 126.5
C25 C26 H26 126.5
C26 C27 N5 105.52(13)
C26 C27 C32 127.97(14)
N5 C27 C32 126.51(14)
C25 C28 C30 109.92(13)
C25 C28 C31 109.96(13)
C30 C28 C31 109.19(14)
C25 C28 C29 108.79(13)
C30 C28 C29 110.56(14)
C31 C28 C29 108.40(13)
C28 C29 H29A 109.5
C28 C29 H29B 109.5
H29A C29 H29B 109.5
C28 C29 H29C 109.5
H29A C29 H29C 109.5
H29B C29 H29C 109.5
C28 C30 H30A 109.5
C28 C30 H30B 109.5
H30A C30 H30B 109.5
C28 C30 H30C 109.5
H30A C30 H30C 109.5
H30B C30 H30C 109.5
C28 C31 H31A 109.5
C28 C31 H31B 109.5
H31A C31 H31B 109.5
C28 C31 H31C 109.5
H31A C31 H31C 109.5
H31B C31 H31C 109.5
C27 C32 C35 111.18(14)
C27 C32 C33 110.69(14)
C35 C32 C33 111.27(16)
C27 C32 C34 108.62(14)
C35 C32 C34 107.43(15)
C33 C32 C34 107.49(15)
C32 C33 H33A 109.5
C32 C33 H33B 109.5
H33A C33 H33B 109.5
C32 C33 H33C 109.5
H33A C33 H33C 109.5
H33B C33 H33C 109.5
C32 C34 H34A 109.5
C32 C34 H34B 109.5
H34A C34 H34B 109.5
C32 C34 H34C 109.5
H34A C34 H34C 109.5
H34B C34 H34C 109.5
C32 C35 H35A 109.5
C32 C35 H35B 109.5
H35A C35 H35B 109.5
C32 C35 H35C 109.5
H35A C35 H35C 109.5
H35B C35 H35C 109.5
N8 C36 C37 110.89(14)
N8 C36 C39 120.01(15)
C37 C36 C39 128.96(15)
C38 C37 C36 106.72(15)
C38 C37 H37 126.6
C36 C37 H37 126.6
N7 C38 C37 104.84(14)
N7 C38 C43 127.14(14)
C37 C38 C43 127.90(15)
C36 C39 C40 110.16(15)
C36 C39 C42 109.65(16)
C40 C39 C42 111.3(2)
C36 C39 C41 108.34(15)
C40 C39 C41 109.02(17)
C42 C39 C41 108.34(19)
C39 C40 H40A 109.5
C39 C40 H40B 109.5
H40A C40 H40B 109.5
C39 C40 H40C 109.5
H40A C40 H40C 109.5
H40B C40 H40C 109.5
C39 C41 H41A 109.5
C39 C41 H41B 109.5
H41A C41 H41B 109.5
C39 C41 H41C 109.5
H41A C41 H41C 109.5
H41B C41 H41C 109.5
C39 C42 H42A 109.5
C39 C42 H42B 109.5
H42A C42 H42B 109.5
C39 C42 H42C 109.5
H42A C42 H42C 109.5
H42B C42 H42C 109.5
C45 C43 C38 112.4(4)
C46' C43 C38 115.25(14)
C46' C43 C44' 110.05(16)
C38 C43 C44' 108.15(14)
C45 C43 C46 111.3(5)
C38 C43 C46 104.6(4)
C46' C43 C45' 107.74(15)
C38 C43 C45' 108.03(15)
C44' C43 C45' 107.34(15)
C45 C43 C44 106.1(5)
C38 C43 C44 117.5(4)
C46 C43 C44 104.7(5)
C43 C44 H44A 109.5
C43 C44 H44B 109.5
H44A C44 H44B 109.5
C43 C44 H44C 109.5
H44A C44 H44C 109.5
H44B C44 H44C 109.5
C43 C45 H45A 109.5
C43 C45 H45B 109.5
H45A C45 H45B 109.5
C43 C45 H45C 109.5
H45A C45 H45C 109.5
H45B C45 H45C 109.5
C43 C46 H46A 109.5
C43 C46 H46B 109.5
H46A C46 H46B 109.5
C43 C46 H46C 109.5
H46A C46 H46C 109.5
H46B C46 H46C 109.5
C43 C44' H44A 109.5
C43 C44' H44B 109.5
H44A C44' H44B 109.5
C43 C44' H44C 109.5
H44A C44' H44C 109.5
H44B C44' H44C 109.5
C43 C45' H45A 109.5
C43 C45' H45B 109.5
H45A C45' H45B 109.5
C43 C45' H45C 109.5
H45A C45' H45C 109.5
H45B C45' H45C 109.5
C43 C46' H46A 109.5
C43 C46' H46B 109.5
H46A C46' H46B 109.5
C43 C46' H46C 109.5
H46A C46' H46C 109.5
H46B C46' H46C 109.5
N5 C47 N7 111.09(12)
N5 C47 C48 109.53(12)
N7 C47 C48 113.68(12)
N5 C47 H47 107.4
N7 C47 H47 107.4
C48 C47 H47 107.4
O3 C48 O4 128.62(14)
O3 C48 C47 117.67(13)
O4 C48 C47 113.63(13)
O5 C49 H49A 109.5
O5 C49 H49B 109.5
H49A C49 H49B 109.5
O5 C49 H49C 109.5
H49A C49 H49C 109.5
H49B C49 H49C 109.5
O6 C50 H50A 109.5
O6 C50 H50B 109.5
H50A C50 H50B 109.5
O6 C50 H50C 109.5
H50A C50 H50C 109.5
H50B C50 H50C 109.5
O9 C51 H51A 109.5
O9 C51 H51B 109.5
H51A C51 H51B 109.5
O9 C51 H51C 109.5
H51A C51 H51C 109.5
H51B C51 H51C 109.5

loop_
_geom_bond_atom_site_label_1
_geom_bond_atom_site_label_2
_geom_bond_distance
Mn1 O8 2.1524(12)
Mn1 O7 2.1637(11)
Mn1 O3 2.1671(11)
Mn1 O6 2.1814(11)
Mn1 O1 2.1894(10)
Mn1 O5 2.2104(11)
O1 C24 1.2466(18)
O2 C24 1.2541(18)
O3 C48 1.2428(18)
O4 C48 1.2487(18)
O5 C49 1.418(2)
O5 H5D 0.845(15)
O6 C50 1.432(2)
O6 H6D 0.859(15)
O7 H7D 0.846(15)
O7 H7E 0.859(15)
O8 H8D 0.843(15)
O8 H8E 0.853(15)
O9 C51 1.427(3)
O9 H9D 0.86(2)
O10 H10D 0.860(15)
O10 H10E 0.883(15)
N1 N2 1.3619(18)
N1 C3 1.370(2)
N1 C23 1.4608(19)
N2 C1 1.329(2)
N3 N4 1.3703(18)
N3 C14 1.3779(19)
N3 C23 1.4539(19)
N4 C12 1.326(2)
N5 N6 1.3701(17)
N5 C27 1.3740(19)
N5 C47 1.4451(19)
N6 C25 1.3263(19)
N7 N8 1.3605(18)
N7 C38 1.371(2)
N7 C47 1.4592(19)
N8 C36 1.325(2)
C1 C2 1.397(2)
C1 C4 1.512(2)
C2 C3 1.375(2)
C2 H2 0.95
C3 C8 1.520(2)
C4 C7 1.526(2)
C4 C6 1.528(2)
C4 C5 1.537(2)
C5 H5A 0.98
C5 H5B 0.98
C5 H5C 0.98
C6 H6A 0.98
C6 H6B 0.98
C6 H6C 0.98
C7 H7A 0.98
C7 H7B 0.98
C7 H7C 0.98
C8 C11 1.531(2)
C8 C10 1.534(2)
C8 C9 1.537(2)
C9 H9A 0.98
C9 H9B 0.98
C9 H9C 0.98
C10 H10A 0.98
C10 H10B 0.98
C10 H10C 0.98
C11 H11A 0.98
C11 H11B 0.98
C11 H11C 0.98
C12 C13 1.399(2)
C12 C15 1.516(2)
C13 C14 1.370(2)
C13 H13 0.95
C14 C19 1.513(2)
C15 C18 1.520(3)
C15 C16 1.528(3)
C15 C17 1.536(3)
C16 H16A 0.98
C16 H16B 0.98
C16 H16C 0.98
C17 H17A 0.98
C17 H17B 0.98
C17 H17C 0.98
C18 H18A 0.98
C18 H18B 0.98
C18 H18C 0.98
C19 C21 1.530(2)
C19 C20 1.535(2)
C19 C22 1.536(2)
C20 H20A 0.98
C20 H20B 0.98
C20 H20C 0.98
C21 H21A 0.98
C21 H21B 0.98
C21 H21C 0.98
C22 H22A 0.98
C22 H22B 0.98
C22 H22C 0.98
C23 C24 1.554(2)
C23 H23 1
C25 C26 1.402(2)
C25 C28 1.513(2)
C26 C27 1.371(2)
C26 H26 0.95
C27 C32 1.512(2)
C28 C30 1.531(2)
C28 C31 1.533(2)
C28 C29 1.536(2)
C29 H29A 0.98
C29 H29B 0.98
C29 H29C 0.98
C30 H30A 0.98
C30 H30B 0.98
C30 H30C 0.98
C31 H31A 0.98
C31 H31B 0.98
C31 H31C 0.98
C32 C35 1.532(2)
C32 C33 1.535(3)
C32 C34 1.538(2)
C33 H33A 0.98
C33 H33B 0.98
C33 H33C 0.98
C34 H34A 0.98
C34 H34B 0.98
C34 H34C 0.98
C35 H35A 0.98
C35 H35B 0.98
C35 H35C 0.98
C36 C37 1.403(2)
C36 C39 1.514(2)
C37 C38 1.375(2)
C37 H37 0.95
C38 C43 1.519(2)
C39 C40 1.518(3)
C39 C42 1.521(3)
C39 C41 1.530(3)
C40 H40A 0.98
C40 H40B 0.98
C40 H40C 0.98
C41 H41A 0.98
C41 H41B 0.98
C41 H41C 0.98
C42 H42A 0.98
C42 H42B 0.98
C42 H42C 0.98
C43 C45 1.472(9)
C43 C46' 1.517(3)
C43 C44' 1.529(3)
C43 C46 1.534(10)
C43 C45' 1.549(3)
C43 C44 1.603(10)
C44 H44A 0.98
C44 H44B 0.98
C44 H44C 0.98
C45 H45A 0.98
C45 H45B 0.98
C45 H45C 0.98
C46 H46A 0.98
C46 H46B 0.98
C46 H46C 0.98
C44' H44A 0.98
C44' H44B 0.98
C44' H44C 0.98
C45' H45A 0.98
C45' H45B 0.98
C45' H45C 0.98
C46' H46A 0.98
C46' H46B 0.98
C46' H46C 0.98
C47 C48 1.559(2)
C47 H47 1
C49 H49A 0.98
C49 H49B 0.98
C49 H49C 0.98
C50 H50A 0.98
C50 H50B 0.98
C50 H50C 0.98
C51 H51A 0.98
C51 H51B 0.98
C51 H51C 0.98
